data_1559890
loop_
_publ_author_name
'Hao, Taotao'
'Yang, Yongsheng'
'Liang, Wenting'
'Fan, Chunying'
'Wang, Xin'
'Wu, Wanhua'
'Chen, Xiaochuan'
'Fu, Haiyan'
'Chen, Hua'
'Yang, Cheng'

_publ_section_title
;
 Trace mild acid-catalysed <i>Z</i> \\rightarrow <i>E</i> isomerization of
 norbornene-fused stilbene derivatives: intelligent chiral molecular
 photoswitches with controllable self-recovery.
;
_journal_issue 7
_journal_name_full 'Chemical science'
_journal_page_first 2614
_journal_page_last 2622
_journal_paper_doi 10.1039/d0sc05213b
_journal_volume 12
_journal_year 2020
_chemical_absolute_configuration ad
_chemical_formula_moiety 'C22 H31 N2 O2 S, C4 H3 O4'
_chemical_formula_sum 'C26 H34 N2 O6 S'
_chemical_formula_weight 502.61
_chemical_name_systematic
;
(E)-4-hydroxy-4-oxo-but-2-enoate; (3-methoxy-2-thienyl)methyl-
[2-[(7R)-7-(2-pyridyl)-10-oxaspiro[4.5]decan-7-yl]ethyl]ammonium
;
_space_group_IT_number 4
_space_group_name_Hall 'P 2yb'
_space_group_name_H-M_alt 'P 1 21 1'
_symmetry_cell_setting monoclinic
_symmetry_space_group_name_Hall 'P 2yb'
_symmetry_space_group_name_H-M 'P 1 21 1'
_atom_sites_solution_hydrogens geom
_atom_sites_solution_primary dual
_atom_sites_solution_secondary difmap
_audit_block_doi 10.5517/cc10wfht
_audit_creation_date 2011-09-08
_audit_creation_method
;
  Olex2 1.1
  (compiled Sep  7 2011 21:07:27, GUI svn.r3853)
;
_audit_update_record
;
2013-07-11 deposited with the CCDC.	2020-12-28 downloaded from the CCDC.
;
_cell_angle_alpha 90.00
_cell_angle_beta 92.951(5)
_cell_angle_gamma 90.00
_cell_formula_units_Z 2
_cell_length_a 6.2203(4)
_cell_length_b 17.3233(9)
_cell_length_c 11.9123(6)
_cell_measurement_reflns_used 3631
_cell_measurement_temperature 100(2)
_cell_measurement_theta_max 64.30
_cell_measurement_theta_min 6.32
_cell_volume 1281.92(12)
_computing_cell_refinement 'SAINT V7.23A (Bruker, 2005)'
_computing_data_collection 'APEX2 V2.1-4 (Bruker, 2007)'
_computing_data_reduction 'Bruker SAINT'
_computing_molecular_graphics
;
O. V. Dolomanov, L. J. Bourhis, R. J. Gildea, J. A. K. Howard and H. Puschmann,
OLEX2: a complete structure solution, refinement and analysis program.
J. Appl. Cryst. (2009). 42, 339-341.
;
_computing_publication_material
;
O. V. Dolomanov, L. J. Bourhis, R. J. Gildea, J. A. K. Howard and H. Puschmann,
OLEX2: a complete structure solution, refinement and analysis program.
J. Appl. Cryst. (2009). 42, 339-341.
;
_computing_structure_refinement
;
XL, G.M. Sheldrick, Acta Cryst.
(2008). A64, 112-122
;
_computing_structure_solution
;
XM, G.M. Sheldrick, Acta Cryst.
(2008). A64, 112-122
;
_diffrn_ambient_temperature 100.0
_diffrn_measured_fraction_theta_full 0.978
_diffrn_measured_fraction_theta_max 0.978
_diffrn_measurement_device_type 'Bruker APEX-II CCD'
_diffrn_measurement_method '\f and \w scans'
_diffrn_radiation_monochromator 'MX Optics'
_diffrn_radiation_source microsource
_diffrn_radiation_type CuK\a
_diffrn_radiation_wavelength 1.54184
_diffrn_reflns_av_R_equivalents 0.0453
_diffrn_reflns_av_unetI/netI 0.0600
_diffrn_reflns_limit_h_max 7
_diffrn_reflns_limit_h_min -5
_diffrn_reflns_limit_k_max 20
_diffrn_reflns_limit_k_min -20
_diffrn_reflns_limit_l_max 13
_diffrn_reflns_limit_l_min -13
_diffrn_reflns_number 7958
_diffrn_reflns_theta_full 64.54
_diffrn_reflns_theta_max 64.54
_diffrn_reflns_theta_min 6.32
_diffrn_source_current 0.64
_diffrn_source_power 0.0285824
_diffrn_source_voltage 44.66
_diffrn_standards_number 0
_exptl_absorpt_coefficient_mu 1.482
_exptl_absorpt_correction_T_max 0.7525
_exptl_absorpt_correction_T_min 0.6489
_exptl_absorpt_correction_type multi-scan
_exptl_absorpt_process_details
;
SADABS-2008/1 (Bruker,2008) was used for absorption correction.
R(int) was 0.0940 before and 0.0457 after correction.
The Ratio of minimum to maximum transmission is 0.8623.
The \l/2 correction factor is 0.0015.
;
_exptl_crystal_colour colourless
_exptl_crystal_colour_primary colourless
_exptl_crystal_density_diffrn 1.302
_exptl_crystal_density_method 'not measured'
_exptl_crystal_description tabular
_exptl_crystal_F_000 536
_exptl_crystal_size_max 0.239
_exptl_crystal_size_mid 0.084
_exptl_crystal_size_min 0.034
_refine_diff_density_max 0.320
_refine_diff_density_min -0.329
_refine_diff_density_rms 0.086
_refine_ls_abs_structure_details 'Flack H D (1983), Acta Cryst. A39, 876-881'
_refine_ls_abs_structure_Flack 0.01(3)
_refine_ls_extinction_method none
_refine_ls_goodness_of_fit_ref 1.068
_refine_ls_hydrogen_treatment mixed
_refine_ls_matrix_type full
_refine_ls_number_parameters 321
_refine_ls_number_reflns 4085
_refine_ls_number_restraints 1
_refine_ls_restrained_S_all 1.068
_refine_ls_R_factor_all 0.0669
_refine_ls_R_factor_gt 0.0543
_refine_ls_shift/su_max 0.000
_refine_ls_shift/su_mean 0.000
_refine_ls_structure_factor_coef Fsqd
_refine_ls_weighting_details 'calc w=1/[\s^2^(Fo^2^)+(0.1186P)^2^+0.0000P] where P=(Fo^2^+2Fc^2^)/3'
_refine_ls_weighting_scheme calc
_refine_ls_wR_factor_gt 0.1535
_refine_ls_wR_factor_ref 0.1715
_reflns_number_gt 3491
_reflns_number_total 4085
_reflns_threshold_expression >2sigma(I)
_cod_data_source_file d0sc05213b2.cif
_cod_data_source_block n1290
_cod_depositor_comments
;Adding full bibliography for 1559890--1559892.cif.

 Adding full bibliography for 1559890--1559892.cif.
;
_cod_database_code 1559890
_local_nu_authors 'Dr. Amy A. Sarjeant'
_local_nu_crystal_method 'slow evaporation'
_local_nu_crystal_solvent 'methanol, t-butyl methylester'
_local_nu_labbook_chem unknown
_local_nu_labbook_crystalization none
_local_nu_labbook_xray NUTREV1_003
_local_nu_project_code none
_local_nu_project_name unknown
_local_nu_quality_factor 2
_local_nu_refine_ls_disord_occ n.a.
_local_nu_refine_ls_disord_u n.a.
_local_nu_refine_ls_disord_xyz n.a.
_local_nu_refine_ls_h_carbon_u riding
_local_nu_refine_ls_h_carbon_xyz riding
_local_nu_refine_ls_h_hetero_u 'freely refined'
_local_nu_refine_ls_h_hetero_xyz 'freely refined'
_local_nu_refine_ls_nonh_u anisotropic
_local_nu_refine_ls_nonh_xyz 'freely refined'
_local_nunumber DC-0068-027C
_local_xraynumber n1290

loop_
_space_group_symop_id
_space_group_symop_operation_xyz
1 'x, y, z'
2 '-x, y+1/2, -z'

loop_
_atom_site_label
_atom_site_type_symbol
_atom_site_fract_x
_atom_site_fract_y
_atom_site_fract_z
_atom_site_U_iso_or_equiv
_atom_site_adp_type
_atom_site_occupancy
_atom_site_symmetry_multiplicity
_atom_site_calc_flag
_atom_site_refinement_flags
_atom_site_disorder_assembly
_atom_site_disorder_group
S1 S -0.3237(2) -0.23239(6) -0.22299(9) 0.0429(3) Uani 1 1 d . . .
O1 O 0.2161(5) -0.03048(14) 0.4770(2) 0.0282(6) Uani 1 1 d . . .
O2 O 0.1846(6) -0.3577(2) -0.2211(4) 0.0652(12) Uani 1 1 d . . .
N1 N 0.1397(6) -0.29056(18) 0.4010(3) 0.0322(8) Uani 1 1 d . . .
N2 N -0.0477(6) -0.22216(19) 0.0215(3) 0.0263(7) Uani 1 1 d . . .
H2A H -0.1117 -0.2688 0.0356 0.032 Uiso 1 1 calc R . .
H2B H -0.1536 -0.1851 0.0161 0.032 Uiso 1 1 calc R . .
C1 C 0.1341(7) -0.1612(2) 0.3244(3) 0.0244(8) Uani 1 1 d . . .
C2 C -0.0145(7) -0.1366(2) 0.4178(3) 0.0242(8) Uani 1 1 d . . .
H2C H -0.1276 -0.1022 0.3844 0.029 Uiso 1 1 calc R . .
H2D H -0.0867 -0.1833 0.4456 0.029 Uiso 1 1 calc R . .
C3 C 0.0964(7) -0.0952(2) 0.5183(3) 0.0251(8) Uani 1 1 d . . .
C4 C 0.2446(7) -0.1434(2) 0.5998(3) 0.0290(9) Uani 1 1 d . . .
H4A H 0.1731 -0.1917 0.6220 0.035 Uiso 1 1 calc R . .
H4B H 0.3819 -0.1563 0.5656 0.035 Uiso 1 1 calc R . .
C5 C 0.2818(8) -0.0890(3) 0.7007(4) 0.0348(10) Uani 1 1 d . . .
H5A H 0.4088 -0.0557 0.6907 0.042 Uiso 1 1 calc R . .
H5B H 0.3053 -0.1188 0.7711 0.042 Uiso 1 1 calc R . .
C6 C 0.0727(9) -0.0392(3) 0.7042(4) 0.0397(11) Uani 1 1 d . . .
H6A H -0.0059 -0.0509 0.7724 0.048 Uiso 1 1 calc R . .
H6B H 0.1075 0.0166 0.7035 0.048 Uiso 1 1 calc R . .
C7 C -0.0619(8) -0.0623(2) 0.5969(4) 0.0310(9) Uani 1 1 d . . .
H7A H -0.1714 -0.1014 0.6145 0.037 Uiso 1 1 calc R . .
H7B H -0.1358 -0.0167 0.5629 0.037 Uiso 1 1 calc R . .
C8 C 0.3752(7) -0.0527(2) 0.4018(3) 0.0280(9) Uani 1 1 d . . .
H8A H 0.4780 -0.0887 0.4407 0.034 Uiso 1 1 calc R . .
H8B H 0.4563 -0.0065 0.3796 0.034 Uiso 1 1 calc R . .
C9 C 0.2759(7) -0.0917(2) 0.2969(3) 0.0269(9) Uani 1 1 d . . .
H9A H 0.3926 -0.1093 0.2494 0.032 Uiso 1 1 calc R . .
H9B H 0.1878 -0.0536 0.2531 0.032 Uiso 1 1 calc R . .
C10 C 0.2586(6) -0.2350(2) 0.3586(3) 0.0238(8) Uani 1 1 d . . .
C11 C 0.4756(7) -0.2454(2) 0.3412(3) 0.0316(9) Uani 1 1 d . . .
H11 H 0.5588 -0.2049 0.3116 0.038 Uiso 1 1 calc R . .
C12 C 0.5680(7) -0.3164(2) 0.3680(4) 0.0341(10) Uani 1 1 d . . .
H12 H 0.7163 -0.3248 0.3568 0.041 Uiso 1 1 calc R . .
C13 C 0.4477(8) -0.3738(2) 0.4101(3) 0.0319(10) Uani 1 1 d . . .
H13 H 0.5083 -0.4229 0.4283 0.038 Uiso 1 1 calc R . .
C14 C 0.2306(8) -0.3579(2) 0.4258(4) 0.0365(10) Uani 1 1 d . . .
H14 H 0.1444 -0.3974 0.4557 0.044 Uiso 1 1 calc R . .
C15 C -0.0125(7) -0.1820(2) 0.2200(3) 0.0285(9) Uani 1 1 d . . .
H15A H -0.1046 -0.2263 0.2389 0.034 Uiso 1 1 calc R . .
H15B H -0.1083 -0.1376 0.2015 0.034 Uiso 1 1 calc R . .
C16 C 0.1101(7) -0.2027(2) 0.1161(3) 0.0268(8) Uani 1 1 d . . .
H16A H 0.2003 -0.1585 0.0947 0.032 Uiso 1 1 calc R . .
H16B H 0.2057 -0.2473 0.1328 0.032 Uiso 1 1 calc R . .
C17 C 0.0631(7) -0.2265(3) -0.0865(3) 0.0331(9) Uani 1 1 d . . .
H17A H 0.1984 -0.2562 -0.0745 0.040 Uiso 1 1 calc R . .
H17B H 0.1012 -0.1737 -0.1103 0.040 Uiso 1 1 calc R . .
C18 C -0.0734(8) -0.2640(2) -0.1782(3) 0.0304(9) Uani 1 1 d . . .
C19 C -0.0137(8) -0.3270(3) -0.2394(4) 0.0378(11) Uani 1 1 d . . .
C20 C -0.1724(9) -0.3489(3) -0.3232(4) 0.0438(12) Uani 1 1 d . . .
H20 H -0.1562 -0.3908 -0.3737 0.053 Uiso 1 1 calc R . .
C21 C -0.3484(9) -0.3037(3) -0.3232(4) 0.0431(11) Uani 1 1 d . . .
H21 H -0.4717 -0.3104 -0.3726 0.052 Uiso 1 1 calc R . .
C22 C 0.2116(10) -0.4356(3) -0.2498(4) 0.0465(13) Uani 1 1 d . . .
H22A H 0.1880 -0.4419 -0.3313 0.070 Uiso 1 1 calc R . .
H22B H 0.1076 -0.4673 -0.2113 0.070 Uiso 1 1 calc R . .
H22C H 0.3581 -0.4521 -0.2269 0.070 Uiso 1 1 calc R . .
O3 O -0.6152(7) -0.61567(19) -0.0067(3) 0.0507(9) Uani 1 1 d . . .
O4 O -0.9043(7) -0.54346(18) 0.0051(3) 0.0509(10) Uani 1 1 d . . .
O5 O -0.3221(6) -0.3439(2) 0.0696(3) 0.0508(9) Uani 1 1 d . . .
O6 O -0.0320(8) -0.41132(19) 0.0404(3) 0.0550(11) Uani 1 1 d . . .
C23 C -0.6988(11) -0.5523(3) 0.0070(4) 0.0478(14) Uani 1 1 d . . .
C24 C -0.5720(11) -0.4804(3) 0.0291(4) 0.0529(15) Uani 1 1 d . . .
H24 H -0.6467 -0.4336 0.0416 0.063 Uiso 1 1 calc R . .
C25 C -0.3616(11) -0.4794(3) 0.0318(4) 0.0519(15) Uani 1 1 d . . .
H25 H -0.2857 -0.5263 0.0219 0.062 Uiso 1 1 calc R . .
C26 C -0.2389(11) -0.4068(3) 0.0501(4) 0.0508(14) Uani 1 1 d . . .
H6 H 0.005(12) -0.480(5) 0.035(6) 0.08(2) Uiso 1 1 d . . .

loop_
_atom_site_aniso_label
_atom_site_aniso_U_11
_atom_site_aniso_U_22
_atom_site_aniso_U_33
_atom_site_aniso_U_23
_atom_site_aniso_U_13
_atom_site_aniso_U_12
S1 0.0593(8) 0.0352(5) 0.0328(5) -0.0049(4) -0.0119(5) 0.0096(5)
O1 0.0396(17) 0.0169(13) 0.0279(14) 0.0010(10) -0.0019(12) -0.0044(12)
O2 0.040(2) 0.058(2) 0.097(3) -0.046(2) -0.001(2) 0.0076(17)
N1 0.038(2) 0.0199(16) 0.040(2) -0.0012(14) 0.0091(16) 0.0001(15)
N2 0.0347(19) 0.0195(15) 0.0245(16) -0.0023(13) -0.0014(13) -0.0007(14)
C1 0.025(2) 0.0204(18) 0.028(2) -0.0012(15) -0.0001(16) -0.0044(16)
C2 0.026(2) 0.0190(18) 0.027(2) 0.0008(15) -0.0011(16) -0.0011(15)
C3 0.032(2) 0.0175(18) 0.0262(19) 0.0029(15) 0.0008(16) -0.0029(16)
C4 0.035(2) 0.0242(19) 0.027(2) 0.0025(16) -0.0009(17) -0.0008(17)
C5 0.042(3) 0.035(2) 0.026(2) 0.0024(17) -0.0045(18) -0.005(2)
C6 0.058(3) 0.032(2) 0.029(2) -0.0043(18) 0.003(2) 0.005(2)
C7 0.040(3) 0.0213(18) 0.032(2) -0.0027(16) 0.0023(18) 0.0014(17)
C8 0.029(2) 0.0226(19) 0.032(2) 0.0010(15) 0.0006(16) -0.0092(16)
C9 0.036(2) 0.0180(17) 0.0263(19) 0.0024(15) -0.0004(16) 0.0003(16)
C10 0.028(2) 0.0214(18) 0.0215(17) -0.0020(15) -0.0013(14) -0.0021(17)
C11 0.029(2) 0.030(2) 0.035(2) 0.0048(16) 0.0034(17) -0.0031(17)
C12 0.028(2) 0.031(2) 0.043(2) 0.0005(18) -0.0039(18) 0.0042(17)
C13 0.046(3) 0.0227(19) 0.0260(19) -0.0029(16) -0.0053(18) 0.0025(18)
C14 0.041(3) 0.024(2) 0.045(3) 0.0016(18) 0.007(2) -0.0008(18)
C15 0.031(2) 0.026(2) 0.028(2) 0.0004(15) -0.0021(17) 0.0001(16)
C16 0.029(2) 0.0261(19) 0.025(2) -0.0013(15) -0.0021(16) -0.0050(17)
C17 0.044(3) 0.0243(19) 0.032(2) -0.0006(17) 0.0038(17) 0.0016(19)
C18 0.044(3) 0.0246(19) 0.0229(19) -0.0022(15) 0.0039(17) 0.0001(18)
C19 0.042(3) 0.034(2) 0.038(2) -0.0118(18) 0.004(2) -0.0084(19)
C20 0.048(3) 0.047(3) 0.037(2) -0.018(2) 0.007(2) -0.008(2)
C21 0.059(3) 0.042(3) 0.027(2) -0.0055(19) -0.008(2) -0.001(2)
C22 0.064(4) 0.036(2) 0.040(3) -0.007(2) -0.001(2) 0.004(2)
O3 0.064(2) 0.0294(18) 0.057(2) 0.0064(15) -0.0114(18) -0.0131(16)
O4 0.080(3) 0.0276(16) 0.0453(19) -0.0029(14) 0.0034(18) -0.0163(18)
O5 0.062(3) 0.0330(18) 0.057(2) 0.0048(15) -0.0057(17) -0.0129(17)
O6 0.081(3) 0.0292(18) 0.053(2) -0.0017(15) -0.005(2) -0.0162(18)
C23 0.073(4) 0.039(3) 0.030(2) 0.009(2) -0.014(2) -0.019(3)
C24 0.081(5) 0.033(3) 0.044(3) 0.004(2) -0.010(3) -0.015(3)
C25 0.084(5) 0.032(2) 0.038(3) 0.0086(19) -0.012(3) -0.013(3)
C26 0.081(5) 0.036(3) 0.034(3) 0.009(2) -0.015(3) -0.016(3)

loop_
_atom_type_symbol
_atom_type_description
_atom_type_scat_dispersion_real
_atom_type_scat_dispersion_imag
_atom_type_scat_source
C C 0.0181 0.0091 'International Tables Vol C Tables 4.2.6.8 and 6.1.1.4'
H H 0.0000 0.0000 'International Tables Vol C Tables 4.2.6.8 and 6.1.1.4'
N N 0.0311 0.0180 'International Tables Vol C Tables 4.2.6.8 and 6.1.1.4'
O O 0.0492 0.0322 'International Tables Vol C Tables 4.2.6.8 and 6.1.1.4'
S S 0.3331 0.5567 'International Tables Vol C Tables 4.2.6.8 and 6.1.1.4'

loop_
_citation_id
_citation_doi
_citation_year
1 10.1021/jm4010829 2013

loop_
_geom_angle_atom_site_label_1
_geom_angle_atom_site_label_2
_geom_angle_atom_site_label_3
_geom_angle
_geom_angle_site_symmetry_1
_geom_angle_site_symmetry_3
_geom_angle_publ_flag
C18 S1 C21 91.9(2) . . ?
C8 O1 C3 113.0(3) . . ?
C19 O2 C22 117.3(4) . . ?
C14 N1 C10 118.9(4) . . ?
H2A N2 H2B 108.1 . . ?
C16 N2 H2A 109.6 . . ?
C16 N2 H2B 109.6 . . ?
C17 N2 H2A 109.6 . . ?
C17 N2 H2B 109.6 . . ?
C17 N2 C16 110.3(3) . . ?
C2 C1 C15 107.1(3) . . ?
C9 C1 C2 108.0(3) . . ?
C9 C1 C10 114.9(3) . . ?
C9 C1 C15 109.4(3) . . ?
C10 C1 C2 110.5(3) . . ?
C10 C1 C15 106.7(3) . . ?
C1 C2 H2C 108.4 . . ?
C1 C2 H2D 108.4 . . ?
H2C C2 H2D 107.5 . . ?
C3 C2 C1 115.6(3) . . ?
C3 C2 H2C 108.4 . . ?
C3 C2 H2D 108.4 . . ?
O1 C3 C2 108.5(3) . . ?
O1 C3 C4 109.4(3) . . ?
O1 C3 C7 106.4(3) . . ?
C2 C3 C4 117.9(3) . . ?
C7 C3 C2 112.4(3) . . ?
C7 C3 C4 101.7(3) . . ?
C3 C4 H4A 111.2 . . ?
C3 C4 H4B 111.2 . . ?
H4A C4 H4B 109.1 . . ?
C5 C4 C3 102.7(3) . . ?
C5 C4 H4A 111.2 . . ?
C5 C4 H4B 111.2 . . ?
C4 C5 H5A 110.6 . . ?
C4 C5 H5B 110.6 . . ?
C4 C5 C6 105.6(4) . . ?
H5A C5 H5B 108.8 . . ?
C6 C5 H5A 110.6 . . ?
C6 C5 H5B 110.6 . . ?
C5 C6 H6A 110.8 . . ?
C5 C6 H6B 110.8 . . ?
H6A C6 H6B 108.9 . . ?
C7 C6 C5 104.5(3) . . ?
C7 C6 H6A 110.8 . . ?
C7 C6 H6B 110.8 . . ?
C3 C7 C6 105.6(4) . . ?
C3 C7 H7A 110.6 . . ?
C3 C7 H7B 110.6 . . ?
C6 C7 H7A 110.6 . . ?
C6 C7 H7B 110.6 . . ?
H7A C7 H7B 108.8 . . ?
O1 C8 H8A 109.3 . . ?
O1 C8 H8B 109.3 . . ?
O1 C8 C9 111.8(3) . . ?
H8A C8 H8B 107.9 . . ?
C9 C8 H8A 109.3 . . ?
C9 C8 H8B 109.3 . . ?
C1 C9 H9A 109.1 . . ?
C1 C9 H9B 109.1 . . ?
C8 C9 C1 112.6(3) . . ?
C8 C9 H9A 109.1 . . ?
C8 C9 H9B 109.1 . . ?
H9A C9 H9B 107.8 . . ?
N1 C10 C1 114.9(3) . . ?
N1 C10 C11 121.8(4) . . ?
C11 C10 C1 123.2(3) . . ?
C10 C11 H11 120.8 . . ?
C10 C11 C12 118.4(4) . . ?
C12 C11 H11 120.8 . . ?
C11 C12 H12 119.8 . . ?
C13 C12 C11 120.3(4) . . ?
C13 C12 H12 119.8 . . ?
C12 C13 H13 121.3 . . ?
C12 C13 C14 117.4(4) . . ?
C14 C13 H13 121.3 . . ?
N1 C14 C13 123.2(4) . . ?
N1 C14 H14 118.4 . . ?
C13 C14 H14 118.4 . . ?
C1 C15 H15A 108.7 . . ?
C1 C15 H15B 108.7 . . ?
H15A C15 H15B 107.6 . . ?
C16 C15 C1 114.0(3) . . ?
C16 C15 H15A 108.7 . . ?
C16 C15 H15B 108.7 . . ?
N2 C16 C15 109.1(3) . . ?
N2 C16 H16A 109.9 . . ?
N2 C16 H16B 109.9 . . ?
C15 C16 H16A 109.9 . . ?
C15 C16 H16B 109.9 . . ?
H16A C16 H16B 108.3 . . ?
N2 C17 H17A 109.1 . . ?
N2 C17 H17B 109.1 . . ?
N2 C17 C18 112.4(4) . . ?
H17A C17 H17B 107.8 . . ?
C18 C17 H17A 109.1 . . ?
C18 C17 H17B 109.1 . . ?
C17 C18 S1 124.2(3) . . ?
C19 C18 S1 110.8(4) . . ?
C19 C18 C17 124.9(4) . . ?
O2 C19 C18 119.8(4) . . ?
O2 C19 C20 127.2(4) . . ?
C18 C19 C20 112.8(5) . . ?
C19 C20 H20 123.8 . . ?
C21 C20 C19 112.3(4) . . ?
C21 C20 H20 123.8 . . ?
S1 C21 H21 124.0 . . ?
C20 C21 S1 112.0(4) . . ?
C20 C21 H21 124.0 . . ?
O2 C22 H22A 109.5 . . ?
O2 C22 H22B 109.5 . . ?
O2 C22 H22C 109.5 . . ?
H22A C22 H22B 109.5 . . ?
H22A C22 H22C 109.5 . . ?
H22B C22 H22C 109.5 . . ?
C26 O6 H6 105(4) . . ?
O3 C23 O4 122.1(5) . . ?
O3 C23 C24 123.1(6) . . ?
O4 C23 C24 114.8(5) . . ?
C23 C24 H24 118.8 . . ?
C25 C24 C23 122.3(6) . . ?
C25 C24 H24 118.8 . . ?
C24 C25 H25 119.3 . . ?
C24 C25 C26 121.5(6) . . ?
C26 C25 H25 119.3 . . ?
O5 C26 O6 119.8(5) . . ?
O5 C26 C25 124.0(6) . . ?
O6 C26 C25 116.1(5) . . ?

loop_
_geom_bond_atom_site_label_1
_geom_bond_atom_site_label_2
_geom_bond_distance
_geom_bond_site_symmetry_2
_geom_bond_publ_flag
S1 C18 1.709(5) . ?
S1 C21 1.719(5) . ?
O1 C3 1.446(5) . ?
O1 C8 1.422(5) . ?
O2 C19 1.350(6) . ?
O2 C22 1.405(6) . ?
N1 C10 1.330(5) . ?
N1 C14 1.324(6) . ?
N2 H2A 0.9200 . ?
N2 H2B 0.9200 . ?
N2 C16 1.494(5) . ?
N2 C17 1.493(5) . ?
C1 C2 1.543(6) . ?
C1 C9 1.537(5) . ?
C1 C10 1.538(6) . ?
C1 C15 1.546(6) . ?
C2 H2C 0.9900 . ?
C2 H2D 0.9900 . ?
C2 C3 1.529(5) . ?
C3 C4 1.548(6) . ?
C3 C7 1.505(6) . ?
C4 H4A 0.9900 . ?
C4 H4B 0.9900 . ?
C4 C5 1.536(6) . ?
C5 H5A 0.9900 . ?
C5 H5B 0.9900 . ?
C5 C6 1.563(7) . ?
C6 H6A 0.9900 . ?
C6 H6B 0.9900 . ?
C6 C7 1.544(6) . ?
C7 H7A 0.9900 . ?
C7 H7B 0.9900 . ?
C8 H8A 0.9900 . ?
C8 H8B 0.9900 . ?
C8 C9 1.523(6) . ?
C9 H9A 0.9900 . ?
C9 H9B 0.9900 . ?
C10 C11 1.388(6) . ?
C11 H11 0.9500 . ?
C11 C12 1.388(6) . ?
C12 H12 0.9500 . ?
C12 C13 1.357(6) . ?
C13 H13 0.9500 . ?
C13 C14 1.400(7) . ?
C14 H14 0.9500 . ?
C15 H15A 0.9900 . ?
C15 H15B 0.9900 . ?
C15 C16 1.529(6) . ?
C16 H16A 0.9900 . ?
C16 H16B 0.9900 . ?
C17 H17A 0.9900 . ?
C17 H17B 0.9900 . ?
C17 C18 1.496(6) . ?
C18 C19 1.375(6) . ?
C19 C20 1.419(7) . ?
C20 H20 0.9500 . ?
C20 C21 1.346(8) . ?
C21 H21 0.9500 . ?
C22 H22A 0.9800 . ?
C22 H22B 0.9800 . ?
C22 H22C 0.9800 . ?
O3 C23 1.229(7) . ?
O4 C23 1.286(7) . ?
O5 C26 1.232(7) . ?
O6 C26 1.300(8) . ?
O6 H6 1.21(8) . ?
C23 C24 1.492(7) . ?
C24 H24 0.9500 . ?
C24 C25 1.307(9) . ?
C25 H25 0.9500 . ?
C25 C26 1.482(7) . ?

loop_
_geom_hbond_atom_site_label_D
_geom_hbond_atom_site_label_H
_geom_hbond_atom_site_label_A
_geom_hbond_distance_DH
_geom_hbond_distance_HA
_geom_hbond_distance_DA
_geom_hbond_angle_DHA
_geom_hbond_site_symmetry_A
N2 H2A O5 0.92 1.90 2.791(5) 161.4 .
N2 H2B O3 0.92 1.87 2.792(5) 175.6 2_455
O6 H6 O4 1.21(8) 1.30(8) 2.466(5) 159(7) 1_655

loop_
_geom_torsion_atom_site_label_1
_geom_torsion_atom_site_label_2
_geom_torsion_atom_site_label_3
_geom_torsion_atom_site_label_4
_geom_torsion
_geom_torsion_site_symmetry_1
_geom_torsion_site_symmetry_2
_geom_torsion_site_symmetry_3
_geom_torsion_site_symmetry_4
_geom_torsion_publ_flag
S1 C18 C19 O2 176.1(4) . . . . ?
S1 C18 C19 C20 0.4(5) . . . . ?
O1 C3 C4 C5 68.2(4) . . . . ?
O1 C3 C7 C6 -73.5(4) . . . . ?
O1 C8 C9 C1 -55.1(4) . . . . ?
O2 C19 C20 C21 -176.3(5) . . . . ?
N1 C10 C11 C12 0.7(6) . . . . ?
N2 C17 C18 S1 57.1(5) . . . . ?
N2 C17 C18 C19 -124.4(4) . . . . ?
C1 C2 C3 O1 53.7(4) . . . . ?
C1 C2 C3 C4 -71.2(4) . . . . ?
C1 C2 C3 C7 171.1(3) . . . . ?
C1 C10 C11 C12 -175.4(4) . . . . ?
C1 C15 C16 N2 179.6(3) . . . . ?
C2 C1 C9 C8 46.8(5) . . . . ?
C2 C1 C10 N1 46.4(4) . . . . ?
C2 C1 C10 C11 -137.3(4) . . . . ?
C2 C1 C15 C16 176.2(3) . . . . ?
C2 C3 C4 C5 -167.4(4) . . . . ?
C2 C3 C7 C6 167.9(3) . . . . ?
C3 O1 C8 C9 61.8(4) . . . . ?
C3 C4 C5 C6 30.6(4) . . . . ?
C4 C3 C7 C6 40.9(4) . . . . ?
C4 C5 C6 C7 -5.9(4) . . . . ?
C5 C6 C7 C3 -21.9(4) . . . . ?
C7 C3 C4 C5 -44.1(4) . . . . ?
C8 O1 C3 C2 -59.4(4) . . . . ?
C8 O1 C3 C4 70.3(4) . . . . ?
C8 O1 C3 C7 179.4(3) . . . . ?
C9 C1 C2 C3 -47.9(4) . . . . ?
C9 C1 C10 N1 168.8(3) . . . . ?
C9 C1 C10 C11 -14.8(5) . . . . ?
C9 C1 C15 C16 59.3(4) . . . . ?
C10 N1 C14 C13 0.3(7) . . . . ?
C10 C1 C2 C3 78.4(4) . . . . ?
C10 C1 C9 C8 -77.0(4) . . . . ?
C10 C1 C15 C16 -65.5(4) . . . . ?
C10 C11 C12 C13 0.0(6) . . . . ?
C11 C12 C13 C14 -0.6(6) . . . . ?
C12 C13 C14 N1 0.4(7) . . . . ?
C14 N1 C10 C1 175.6(4) . . . . ?
C14 N1 C10 C11 -0.9(6) . . . . ?
C15 C1 C2 C3 -165.7(3) . . . . ?
C15 C1 C9 C8 163.0(3) . . . . ?
C15 C1 C10 N1 -69.7(4) . . . . ?
C15 C1 C10 C11 106.6(4) . . . . ?
C16 N2 C17 C18 166.2(3) . . . . ?
C17 N2 C16 C15 168.2(3) . . . . ?
C17 C18 C19 O2 -2.6(7) . . . . ?
C17 C18 C19 C20 -178.3(4) . . . . ?
C18 S1 C21 C20 -0.7(4) . . . . ?
C18 C19 C20 C21 -1.0(6) . . . . ?
C19 C20 C21 S1 1.1(6) . . . . ?
C21 S1 C18 C17 178.9(4) . . . . ?
C21 S1 C18 C19 0.2(4) . . . . ?
C22 O2 C19 C18 155.8(5) . . . . ?
C22 O2 C19 C20 -29.2(8) . . . . ?
O3 C23 C24 C25 2.3(8) . . . . ?
O4 C23 C24 C25 -178.9(5) . . . . ?
C23 C24 C25 C26 177.9(4) . . . . ?
C24 C25 C26 O5 3.9(8) . . . . ?
C24 C25 C26 O6 -173.6(5) . . . . ?
